data_7714646
loop_
_publ_author_name
'Mathur, Shobhit'
'Karumban, Kalai Selvan'
'Muley, Arabinda'
'Tuti, Nikhil'
'Shaji, Unnikrishnan Paruthiyezhath'
'Roy, Indrajit'
'Verma, Anushka'
'Kumawat, Manoj Kumar'
'Roy, Anindya'
'Maji, Somnath'

_publ_section_title
;
 Chromophore appended DPA-based copper(II) complexes with a diimine motif
 towards DNA binding and fragmentation studies.
;
_journal_issue 3
_journal_name_full 'Dalton transactions (Cambridge, England : 2003)'
_journal_page_first 1163
_journal_page_last 1177
_journal_paper_doi 10.1039/d3dt01864d
_journal_volume 53
_journal_year 2024
_chemical_formula_moiety 'C37 H30 Cu N5, 2(Cl O4), C H2 Cl2, C Cl2'
_chemical_formula_sum 'C39 H34 Cl6 Cu N5 O8'
_chemical_formula_weight 976.95
_space_group_crystal_system monoclinic
_space_group_IT_number 14
_space_group_name_Hall '-P 2yn'
_space_group_name_H-M_alt 'P 1 21/n 1'
_atom_sites_solution_hydrogens geom
_atom_sites_solution_primary dual
_audit_creation_date 2023-10-15
_audit_creation_method
;
Olex2 1.5
(compiled 2023.08.24 svn.re1ec1418 for OlexSys, GUI svn.r6817)
;
_audit_update_record
;
2023-10-20 deposited with the CCDC.	2023-11-28 downloaded from the CCDC.
;
_cell_angle_alpha 90
_cell_angle_beta 98.1070(10)
_cell_angle_gamma 90
_cell_formula_units_Z 4
_cell_length_a 11.4847(4)
_cell_length_b 13.8486(5)
_cell_length_c 27.0798(10)
_cell_measurement_reflns_used 954
_cell_measurement_temperature 298(2)
_cell_measurement_theta_max 18.15
_cell_measurement_theta_min 2.91
_cell_volume 4263.9(3)
_computing_cell_refinement 'SAINT V8.40B (?, 2016)'
_computing_data_collection 'SAINT V8.40B (?, 2016)'
_computing_data_reduction 'SAINT V8.40B (?, 2016)'
_computing_molecular_graphics 'Olex2 1.5 (Dolomanov et al., 2009)'
_computing_publication_material 'Olex2 1.5 (Dolomanov et al., 2009)'
_computing_structure_refinement 'SHELXL n/a (Sheldrick, 2015)'
_computing_structure_solution 'SHELXT 2018/2 (Sheldrick, 2018)'
_diffrn_ambient_temperature 298.00
_diffrn_measured_fraction_theta_full 0.999
_diffrn_measured_fraction_theta_max 0.999
_diffrn_measurement_device_type 'Bruker APEX-II CCD'
_diffrn_measurement_method '\f and \w scans'
_diffrn_radiation_type MoK\a
_diffrn_radiation_wavelength 0.71073
_diffrn_reflns_av_R_equivalents 0.1105
_diffrn_reflns_av_unetI/netI 0.0623
_diffrn_reflns_Laue_measured_fraction_full 0.999
_diffrn_reflns_Laue_measured_fraction_max 0.999
_diffrn_reflns_limit_h_max 13
_diffrn_reflns_limit_h_min -13
_diffrn_reflns_limit_k_max 16
_diffrn_reflns_limit_k_min -16
_diffrn_reflns_limit_l_max 32
_diffrn_reflns_limit_l_min -32
_diffrn_reflns_number 57932
_diffrn_reflns_point_group_measured_fraction_full 0.999
_diffrn_reflns_point_group_measured_fraction_max 0.999
_diffrn_reflns_theta_full 24.998
_diffrn_reflns_theta_max 24.998
_diffrn_reflns_theta_min 2.042
_exptl_absorpt_coefficient_mu 0.945
_exptl_absorpt_correction_T_max 0.7455
_exptl_absorpt_correction_T_min 0.6457
_exptl_absorpt_correction_type multi-scan
_exptl_absorpt_process_details
;
SADABS-2016/2 (Bruker,2016/2) was used for absorption correction.
wR2(int) was 0.1062 before and 0.0777 after correction.
The Ratio of minimum to maximum transmission is 0.8661.
The \l/2 correction factor is Not present.
;
_exptl_crystal_colour 'dark blue'
_exptl_crystal_density_diffrn 1.522
_exptl_crystal_density_method 'not measured'
_exptl_crystal_description block
_exptl_crystal_F_000 1992
_exptl_crystal_size_max 0.28
_exptl_crystal_size_mid 0.2
_exptl_crystal_size_min 0.15
_refine_diff_density_max 0.363
_refine_diff_density_min -0.306
_refine_diff_density_rms 0.051
_refine_ls_extinction_coef 0.00031(19)
_refine_ls_extinction_expression Fc^*^=kFc[1+0.001xFc^2^\l^3^/sin(2\q)]^-1/4^
_refine_ls_extinction_method 'SHELXL-2018/3 (Sheldrick 2018)'
_refine_ls_goodness_of_fit_ref 1.045
_refine_ls_hydrogen_treatment constr
_refine_ls_matrix_type full
_refine_ls_number_parameters 635
_refine_ls_number_reflns 7504
_refine_ls_number_restraints 116
_refine_ls_restrained_S_all 1.054
_refine_ls_R_factor_all 0.0978
_refine_ls_R_factor_gt 0.0499
_refine_ls_shift/su_max 0.001
_refine_ls_shift/su_mean 0.000
_refine_ls_structure_factor_coef Fsqd
_refine_ls_weighting_details 'w=1/[\s^2^(Fo^2^)+(0.0587P)^2^+1.1204P] where P=(Fo^2^+2Fc^2^)/3'
_refine_ls_weighting_scheme calc
_refine_ls_wR_factor_gt 0.1152
_refine_ls_wR_factor_ref 0.1390
_reflns_Friedel_coverage 0.000
_reflns_number_gt 4646
_reflns_number_total 7504
_reflns_threshold_expression 'I > 2\s(I)'
_cod_data_source_file d3dt01864d2.cif
_cod_data_source_block shelx
_cod_depositor_comments 'Adding full bibliography for 7714646--7714647.cif.'
_cod_database_code 7714646
_shelx_shelxl_version_number 2018/3
_shelx_space_group_comment
;
The symmetry employed for this shelxl refinement is uniquely defined
by the following loop, which should always be used as a source of
symmetry information in preference to the above space-group names.
They are only intended as comments.
;
_shelx_estimated_absorpt_t_max 0.871
_shelx_estimated_absorpt_t_min 0.778
_olex2_refinement_description
;
1. Fixed Uiso
 At 1.2 times of:
  All C(H) groups, All C(H,H) groups
2. Restrained distances
 Cl7-O9 = Cl7-O10 = Cl7-O11 = Cl7-O12
 1.5 with sigma of 0.02
 Cl6-C38 \\sim Cl6A-C38
 with sigma of 0.02
 Cl1-O8 \\sim Cl1-O8A
 with sigma of 0.02
 Cl1-O5 \\sim Cl1-O5A
 with sigma of 0.02
 Cl5-C38 \\sim Cl5A-C38
 with sigma of 0.02
 Cl1-O6 \\sim Cl1-O6A
 with sigma of 0.02
 Cl1-O7 \\sim Cl1-O7A
 with sigma of 0.02
 O9-O11 \\sim O10-O12 \\sim O9-O12 \\sim O10-O11 \\sim O9-O10 \\sim O11-O12
 with sigma of 0.04
 Cl7-O9 \\sim Cl7-O10 \\sim Cl7-O11 \\sim Cl7-O12
 with sigma of 0.02
3. Rigid bond restraints
 Cl2, O1
 with sigma for 1-2 distances of 0.01 and sigma for 1-3 distances of 0.01
 O2, Cl7
 with sigma for 1-2 distances of 0.01 and sigma for 1-3 distances of 0.01
 O4, Cl7
 with sigma for 1-2 distances of 0.01 and sigma for 1-3 distances of 0.01
 Cl2, O3
 with sigma for 1-2 distances of 0.01 and sigma for 1-3 distances of 0.01
 Cl2, O11
 with sigma for 1-2 distances of 0.01 and sigma for 1-3 distances of 0.01
 Cl7, O10
 with sigma for 1-2 distances of 0.01 and sigma for 1-3 distances of 0.01
 Cl7, O9
 with sigma for 1-2 distances of 0.01 and sigma for 1-3 distances of 0.01
 Cl7, O12
 with sigma for 1-2 distances of 0.01 and sigma for 1-3 distances of 0.01
4. Uiso/Uaniso restraints and constraints
Cl7 \\sim O9 \\sim O10 \\sim O11 \\sim O12: within 2A with sigma of 0.04 and
sigma for terminal atoms of 0.08 within 2A
Cl2 \\sim O1: within 1.7A with sigma of 0.04 and sigma for terminal atoms of
0.08 within 1.7A
O2 \\sim Cl7: within 1.7A with sigma of 0.04 and sigma for terminal atoms of
0.08 within 1.7A
O4 \\sim Cl7: within 1.7A with sigma of 0.04 and sigma for terminal atoms of
0.08 within 1.7A
Cl2 \\sim O3: within 1.7A with sigma of 0.04 and sigma for terminal atoms of
0.08 within 1.7A
Cl2 \\sim O11: within 1.7A with sigma of 0.04 and sigma for terminal atoms of
0.08 within 1.7A
Cl7 \\sim O10: within 1.7A with sigma of 0.04 and sigma for terminal atoms of
0.08 within 1.7A
Cl7 \\sim O9: within 1.7A with sigma of 0.04 and sigma for terminal atoms of
0.08 within 1.7A
Cl7 \\sim O12: within 1.7A with sigma of 0.04 and sigma for terminal atoms of
0.08 within 1.7A
5. Rigid body (RIGU) restrains
 Cl7, O9, O10, O11, O12
 with sigma for 1-2 distances of 0.004 and sigma for 1-3 distances of 0.004
6. Others
 Sof(O5A)=Sof(O6A)=Sof(O7A)=Sof(O8A)=1-FVAR(1)
 Sof(O5)=Sof(O6)=Sof(O7)=Sof(O8)=FVAR(1)
 Sof(Cl5A)=Sof(Cl6A)=1-FVAR(2)
 Sof(Cl5)=Sof(Cl6)=FVAR(2)
 Sof(Cl7)=Sof(O9)=Sof(O10)=Sof(O11)=Sof(O12)=1-FVAR(3)
 Sof(Cl2)=Sof(O1)=Sof(O2)=Sof(O3)=Sof(O4)=FVAR(3)
7.a Secondary CH2 refined with riding coordinates:
 C23(H23A,H23B), C11(H11A,H11B), C17(H17A,H17B), C39(H39A,H39B)
7.b Aromatic/amide H refined with riding coordinates:
 C28(H28), C26(H26), C1(H1), C29(H29), C16(H16), C35(H35), C36(H36), C10(H10),
 C9(H9), C13(H13), C21(H21), C19(H19), C33(H33), C34(H34), C2(H2), C14(H14),
 C7(H7), C8(H8), C4(H4), C31(H31), C27(H27), C15(H15), C3(H3), C20(H20)
;
_olex2_submission_special_instructions 'No special instructions were received'

loop_
_space_group_symop_operation_xyz
'x, y, z'
'-x+1/2, y+1/2, -z+1/2'
'-x, -y, -z'
'x-1/2, -y-1/2, z-1/2'

loop_
_atom_site_label
_atom_site_type_symbol
_atom_site_fract_x
_atom_site_fract_y
_atom_site_fract_z
_atom_site_U_iso_or_equiv
_atom_site_adp_type
_atom_site_occupancy
_atom_site_site_symmetry_order
_atom_site_calc_flag
_atom_site_refinement_flags_posn
_atom_site_refinement_flags_adp
_atom_site_refinement_flags_occupancy
_atom_site_disorder_assembly
_atom_site_disorder_group
Cu1 Cu 0.32393(4) 0.67652(3) 0.62327(2) 0.04941(18) Uani 1 1 d . . . . .
Cl1 Cl 0.79882(10) 0.85265(9) 0.58493(5) 0.0701(3) Uani 1 1 d D . . . .
N2 N 0.3171(3) 0.5368(2) 0.58041(12) 0.0566(8) Uani 1 1 d . . . . .
N5 N 0.1681(3) 0.7489(2) 0.61343(11) 0.0476(7) Uani 1 1 d . . . . .
N3 N 0.2639(3) 0.6343(2) 0.68594(12) 0.0541(8) Uani 1 1 d . . . . .
N4 N 0.3489(3) 0.7543(2) 0.56223(11) 0.0546(8) Uani 1 1 d . . . . .
N1 N 0.4896(3) 0.6276(2) 0.63857(12) 0.0538(8) Uani 1 1 d . . . . .
C37 C 0.1686(4) 0.8542(2) 0.72936(15) 0.0528(10) Uani 1 1 d . . . . .
C24 C 0.2325(3) 0.8584(2) 0.68833(14) 0.0465(9) Uani 1 1 d . . . . .
C28 C 0.5989(5) 0.9139(4) 0.7175(3) 0.0936(17) Uani 1 1 d . . . . .
H28 H 0.679042 0.926817 0.723918 0.112 Uiso 1 1 calc R U . . .
C23 C 0.1697(3) 0.8489(2) 0.63574(13) 0.0501(9) Uani 1 1 d . . . . .
H23A H 0.206450 0.892479 0.614511 0.060 Uiso 1 1 calc R U . . .
H23B H 0.089004 0.870109 0.635275 0.060 Uiso 1 1 calc R U . . .
C32 C 0.2321(4) 0.8526(3) 0.77927(15) 0.0589(11) Uani 1 1 d . . . . .
C30 C 0.4161(4) 0.8727(3) 0.74711(17) 0.0604(11) Uani 1 1 d . . . . .
C26 C 0.4225(4) 0.8980(3) 0.65816(17) 0.0649(11) Uani 1 1 d . . . . .
H26 H 0.385433 0.899899 0.625338 0.078 Uiso 1 1 calc R U . . .
C6 C 0.4266(4) 0.5039(3) 0.57884(14) 0.0547(10) Uani 1 1 d . . . . .
C12 C 0.1464(4) 0.6457(3) 0.68358(16) 0.0589(11) Uani 1 1 d . . . . .
C11 C 0.0868(4) 0.6837(3) 0.63493(15) 0.0606(11) Uani 1 1 d . . . . .
H11A H 0.064430 0.630597 0.612216 0.073 Uiso 1 1 calc R U . . .
H11B H 0.016181 0.718532 0.639967 0.073 Uiso 1 1 calc R U . . .
C1 C 0.5721(4) 0.6717(3) 0.67105(17) 0.0686(12) Uani 1 1 d . . . . .
H1 H 0.549591 0.723066 0.689740 0.082 Uiso 1 1 calc R U . . .
C29 C 0.5393(4) 0.8910(3) 0.7554(2) 0.0828(15) Uani 1 1 d . . . . .
H29 H 0.579644 0.886939 0.787596 0.099 Uiso 1 1 calc R U . . .
C16 C 0.3260(4) 0.6062(3) 0.72964(16) 0.0638(11) Uani 1 1 d . . . . .
H16 H 0.406608 0.596678 0.731398 0.077 Uiso 1 1 calc R U . . .
C25 C 0.3553(3) 0.8738(2) 0.69702(15) 0.0504(10) Uani 1 1 d . . . . .
C5 C 0.5215(4) 0.5523(3) 0.61230(15) 0.0545(10) Uani 1 1 d . . . . .
C35 C -0.0134(5) 0.8505(3) 0.7655(2) 0.0843(15) Uani 1 1 d . . . . .
H35 H -0.095124 0.852123 0.761245 0.101 Uiso 1 1 calc R U . . .
C36 C 0.0441(4) 0.8545(3) 0.72502(17) 0.0660(12) Uani 1 1 d . . . . .
H36 H 0.000392 0.857442 0.693423 0.079 Uiso 1 1 calc R U . . .
C18 C 0.2470(4) 0.7908(3) 0.53861(14) 0.0560(10) Uani 1 1 d . . . . .
C10 C 0.2272(4) 0.4933(3) 0.55266(16) 0.0680(12) Uani 1 1 d . . . . .
H10 H 0.151546 0.516143 0.553955 0.082 Uiso 1 1 calc R U . . .
C9 C 0.2417(5) 0.4158(3) 0.52208(17) 0.0783(13) Uani 1 1 d . . . . .
H9 H 0.177299 0.386795 0.503163 0.094 Uiso 1 1 calc R U . . .
C13 C 0.0897(5) 0.6261(3) 0.72410(19) 0.0715(13) Uani 1 1 d . . . . .
H13 H 0.008259 0.630832 0.721223 0.086 Uiso 1 1 calc R U . . .
C21 C 0.4565(5) 0.8408(4) 0.50855(19) 0.0853(15) Uani 1 1 d . . . . .
H21 H 0.528178 0.856687 0.498425 0.102 Uiso 1 1 calc R U . . .
C19 C 0.2485(5) 0.8554(3) 0.49972(16) 0.0792(14) Uani 1 1 d . . . . .
H19 H 0.178519 0.881866 0.483967 0.095 Uiso 1 1 calc R U . . .
C33 C 0.1679(6) 0.8448(3) 0.82048(18) 0.0830(15) Uani 1 1 d . . . . .
H33 H 0.208666 0.840183 0.852594 0.100 Uiso 1 1 calc R U . . .
C17 C 0.1391(3) 0.7589(3) 0.55834(13) 0.0595(11) Uani 1 1 d . . . . .
H17A H 0.112368 0.697543 0.543602 0.071 Uiso 1 1 calc R U . . .
H17B H 0.076873 0.806055 0.550212 0.071 Uiso 1 1 calc R U . . .
C34 C 0.0500(6) 0.8440(4) 0.8139(2) 0.0916(17) Uani 1 1 d . . . . .
H34 H 0.009880 0.839201 0.841350 0.110 Uiso 1 1 calc R U . . .
C2 C 0.6874(4) 0.6443(4) 0.6777(2) 0.0880(15) Uani 1 1 d . . . . .
H2 H 0.742303 0.675959 0.700596 0.106 Uiso 1 1 calc R U . . .
C14 C 0.1536(5) 0.5996(3) 0.7685(2) 0.0799(14) Uani 1 1 d . . . . .
H14 H 0.116228 0.587510 0.796146 0.096 Uiso 1 1 calc R U . . .
C22 C 0.4527(4) 0.7775(3) 0.54768(16) 0.0660(11) Uani 1 1 d . . . . .
C7 C 0.4465(5) 0.4263(3) 0.54883(17) 0.0746(13) Uani 1 1 d . . . . .
H7 H 0.522558 0.403892 0.548097 0.089 Uiso 1 1 calc R U . . .
C8 C 0.3532(5) 0.3828(3) 0.52030(19) 0.0878(16) Uani 1 1 d . . . . .
H8 H 0.365589 0.331080 0.499783 0.105 Uiso 1 1 calc R U . . .
C4 C 0.6378(4) 0.5234(4) 0.61732(19) 0.0813(14) Uani 1 1 d . . . . .
H4 H 0.659838 0.472291 0.598342 0.098 Uiso 1 1 calc R U . . .
C31 C 0.3530(5) 0.8587(3) 0.78628(17) 0.0679(13) Uani 1 1 d . . . . .
H31 H 0.393371 0.853140 0.818423 0.081 Uiso 1 1 calc R U . . .
C27 C 0.5400(5) 0.9186(3) 0.6681(2) 0.0849(15) Uani 1 1 d . . . . .
H27 H 0.581259 0.935638 0.642237 0.102 Uiso 1 1 calc R U . . .
C15 C 0.2735(5) 0.5911(3) 0.77172(17) 0.0747(14) Uani 1 1 d . . . . .
H15 H 0.318726 0.575320 0.801893 0.090 Uiso 1 1 calc R U . . .
C3 C 0.7201(4) 0.5697(4) 0.6501(2) 0.0978(17) Uani 1 1 d . . . . .
H3 H 0.798336 0.550320 0.653522 0.117 Uiso 1 1 calc R U . . .
C20 C 0.3534(6) 0.8804(4) 0.48449(19) 0.0952(17) Uani 1 1 d . . . . .
H20 H 0.355109 0.923507 0.458265 0.114 Uiso 1 1 calc R U . . .
Cl4 Cl 0.06804(16) 0.06788(12) 0.57064(9) 0.1462(7) Uani 1 1 d . . . . .
Cl3 Cl 0.31138(16) 0.12442(15) 0.58683(7) 0.1379(6) Uani 1 1 d . . . . .
C39 C 0.1694(5) 0.1560(4) 0.5611(3) 0.122(2) Uani 1 1 d . . . . .
H39A H 0.148051 0.216132 0.575824 0.147 Uiso 1 1 calc R U . . .
H39B H 0.167140 0.166459 0.525534 0.147 Uiso 1 1 calc R U . . .
C38 C 0.8010(5) 1.1384(5) 0.6462(2) 0.133(2) Uani 1 1 d D . . . .
H38A H 0.800169 1.078811 0.627367 0.160 Uiso 1 1 calc R U . A 1
H38B H 0.830267 1.188732 0.626271 0.160 Uiso 1 1 calc R U . A 1
O5 O 0.808(3) 0.816(2) 0.6308(8) 0.212(16) Uani 0.36(2) 1 d D . P B 1
O6 O 0.870(3) 0.925(2) 0.5734(15) 0.228(17) Uani 0.36(2) 1 d D . P B 1
O7 O 0.7329(15) 0.7801(13) 0.5631(9) 0.148(9) Uani 0.36(2) 1 d D . P B 1
O8 O 0.723(2) 0.9314(11) 0.5817(9) 0.111(8) Uani 0.36(2) 1 d D . P B 1
O5A O 0.6969(13) 0.8908(18) 0.5651(7) 0.204(8) Uani 0.64(2) 1 d D . P B 2
O6A O 0.8166(11) 0.8455(11) 0.6366(3) 0.144(5) Uani 0.64(2) 1 d D . P B 2
O7A O 0.817(3) 0.7669(8) 0.5618(5) 0.224(9) Uani 0.64(2) 1 d D . P B 2
O8A O 0.9017(10) 0.8818(14) 0.5710(6) 0.176(7) Uani 0.64(2) 1 d D . P B 2
Cl5 Cl 0.8931(8) 1.1259(18) 0.6964(3) 0.254(4) Uani 0.61(2) 1 d D . P C 1
Cl6 Cl 0.6580(10) 1.1664(9) 0.6532(6) 0.182(4) Uani 0.61(2) 1 d D . P C 1
Cl5A Cl 0.6876(18) 1.1922(18) 0.6684(10) 0.212(8) Uani 0.39(2) 1 d D . P C 2
Cl6A Cl 0.8860(6) 1.0721(7) 0.6935(3) 0.118(4) Uani 0.39(2) 1 d D . P C 2
Cl2 Cl -0.0903(17) 0.3896(12) 0.5776(7) 0.107(5) Uani 0.360(14) 1 d . U P D 1
O1 O -0.0707(18) 0.4866(14) 0.5755(10) 0.148(9) Uani 0.360(14) 1 d . U P D 1
O2 O -0.194(2) 0.382(2) 0.5450(8) 0.140(10) Uani 0.360(14) 1 d . U P D 1
O3 O -0.0222(16) 0.3240(17) 0.5568(10) 0.169(10) Uani 0.360(14) 1 d . U P D 1
O4 O -0.1197(18) 0.3588(14) 0.6207(4) 0.145(8) Uani 0.360(14) 1 d . U P D 1
Cl7 Cl -0.0841(6) 0.3835(5) 0.5745(3) 0.0665(18) Uani 0.640(14) 1 d D U P D 2
O9 O -0.2069(9) 0.3666(11) 0.5642(6) 0.148(6) Uani 0.640(14) 1 d D U P D 2
O10 O -0.0511(11) 0.4671(7) 0.6040(4) 0.123(4) Uani 0.640(14) 1 d D U P D 2
O11 O -0.0367(9) 0.3880(10) 0.5293(3) 0.140(4) Uani 0.640(14) 1 d D U P D 2
O12 O -0.0224(10) 0.3081(5) 0.6030(4) 0.154(5) Uani 0.640(14) 1 d D U P D 2

loop_
_atom_site_aniso_label
_atom_site_aniso_U_11
_atom_site_aniso_U_22
_atom_site_aniso_U_33
_atom_site_aniso_U_23
_atom_site_aniso_U_13
_atom_site_aniso_U_12
Cu1 0.0516(3) 0.0463(3) 0.0489(3) -0.0022(2) 0.0022(2) 0.0094(2)
Cl1 0.0515(7) 0.0774(9) 0.0785(8) -0.0052(7) -0.0006(6) 0.0017(6)
N2 0.065(2) 0.0480(19) 0.056(2) -0.0068(16) 0.0049(18) 0.0041(17)
N5 0.0499(18) 0.0455(17) 0.0458(18) -0.0068(14) 0.0014(15) -0.0001(14)
N3 0.066(2) 0.0398(17) 0.055(2) 0.0000(15) 0.0051(18) 0.0039(16)
N4 0.061(2) 0.0534(19) 0.0488(19) -0.0022(15) 0.0049(17) 0.0100(17)
N1 0.057(2) 0.0472(18) 0.055(2) -0.0010(16) 0.0022(17) 0.0076(16)
C37 0.062(3) 0.037(2) 0.057(3) -0.0058(17) 0.003(2) 0.0003(18)
C24 0.057(2) 0.0326(18) 0.048(2) -0.0056(16) 0.0004(19) 0.0052(17)
C28 0.059(3) 0.075(3) 0.143(6) -0.019(4) 0.000(4) -0.002(3)
C23 0.054(2) 0.044(2) 0.051(2) -0.0064(17) 0.0034(19) 0.0068(17)
C32 0.082(3) 0.041(2) 0.051(3) -0.0043(18) 0.000(2) -0.003(2)
C30 0.065(3) 0.044(2) 0.067(3) -0.006(2) -0.011(2) 0.000(2)
C26 0.063(3) 0.054(2) 0.078(3) -0.016(2) 0.010(2) -0.005(2)
C6 0.069(3) 0.051(2) 0.046(2) 0.0056(19) 0.018(2) 0.005(2)
C12 0.076(3) 0.035(2) 0.068(3) -0.0083(19) 0.015(2) -0.004(2)
C11 0.058(3) 0.056(2) 0.067(3) -0.012(2) 0.006(2) -0.001(2)
C1 0.065(3) 0.062(3) 0.075(3) -0.001(2) -0.002(2) 0.010(2)
C29 0.064(3) 0.069(3) 0.105(4) -0.015(3) -0.020(3) -0.001(3)
C16 0.083(3) 0.045(2) 0.060(3) 0.006(2) 0.000(2) 0.007(2)
C25 0.053(2) 0.0331(19) 0.063(3) -0.0050(18) 0.001(2) 0.0054(17)
C5 0.058(3) 0.049(2) 0.058(2) 0.004(2) 0.016(2) 0.008(2)
C35 0.088(4) 0.076(3) 0.096(4) -0.024(3) 0.039(3) -0.006(3)
C36 0.069(3) 0.060(3) 0.068(3) -0.014(2) 0.005(2) -0.001(2)
C18 0.065(3) 0.066(2) 0.034(2) -0.0048(19) -0.001(2) 0.011(2)
C10 0.077(3) 0.059(3) 0.068(3) -0.012(2) 0.006(2) 0.004(2)
C9 0.098(4) 0.064(3) 0.071(3) -0.015(2) 0.006(3) -0.005(3)
C13 0.089(3) 0.046(2) 0.085(4) 0.001(2) 0.030(3) -0.009(2)
C21 0.085(4) 0.098(4) 0.075(3) 0.012(3) 0.021(3) 0.000(3)
C19 0.087(4) 0.092(3) 0.055(3) 0.015(3) -0.003(3) 0.021(3)
C33 0.126(5) 0.068(3) 0.055(3) -0.008(2) 0.011(3) -0.016(3)
C17 0.055(3) 0.073(3) 0.046(2) -0.009(2) -0.010(2) 0.011(2)
C34 0.130(5) 0.079(3) 0.075(4) -0.020(3) 0.044(4) -0.020(3)
C2 0.062(3) 0.093(4) 0.104(4) -0.007(3) -0.009(3) 0.008(3)
C14 0.119(5) 0.046(3) 0.082(4) 0.007(2) 0.038(3) -0.004(3)
C22 0.076(3) 0.066(3) 0.060(3) 0.001(2) 0.023(2) 0.000(2)
C7 0.095(4) 0.063(3) 0.070(3) -0.012(2) 0.027(3) 0.014(3)
C8 0.118(5) 0.069(3) 0.081(4) -0.030(3) 0.027(3) 0.001(3)
C4 0.066(3) 0.080(3) 0.100(4) -0.009(3) 0.020(3) 0.022(3)
C31 0.094(4) 0.047(2) 0.054(3) -0.001(2) -0.019(3) -0.001(2)
C27 0.076(4) 0.068(3) 0.115(4) -0.008(3) 0.029(3) -0.004(3)
C15 0.120(5) 0.043(2) 0.059(3) 0.009(2) 0.008(3) 0.000(3)
C3 0.054(3) 0.107(4) 0.129(5) -0.004(4) 0.002(3) 0.020(3)
C20 0.115(5) 0.103(4) 0.070(3) 0.027(3) 0.020(3) 0.005(4)
Cl4 0.1181(14) 0.0997(12) 0.220(2) 0.0487(13) 0.0192(13) 0.0090(10)
Cl3 0.1197(14) 0.1735(17) 0.1172(13) 0.0135(12) 0.0051(11) 0.0102(12)
C39 0.119(5) 0.100(4) 0.144(6) 0.039(4) 0.007(4) 0.003(4)
C38 0.144(6) 0.145(6) 0.111(5) -0.005(5) 0.017(5) 0.017(5)
O5 0.30(3) 0.164(18) 0.18(3) 0.14(2) 0.04(2) 0.039(17)
O6 0.16(3) 0.121(16) 0.41(4) -0.003(18) 0.08(2) -0.100(18)
O7 0.082(10) 0.098(12) 0.24(2) -0.080(11) -0.059(11) -0.020(8)
O8 0.13(2) 0.067(9) 0.139(15) 0.012(7) 0.017(12) 0.065(9)
O5A 0.077(6) 0.32(2) 0.195(14) 0.061(15) -0.031(8) 0.068(12)
O6A 0.128(8) 0.226(12) 0.066(6) -0.050(7) -0.029(5) 0.002(7)
O7A 0.37(3) 0.139(9) 0.153(9) -0.065(7) 0.007(13) 0.059(13)
O8A 0.053(5) 0.29(2) 0.193(10) -0.011(11) 0.046(5) -0.014(8)
Cl5 0.320(9) 0.262(14) 0.142(4) -0.043(5) -0.104(5) 0.027(6)
Cl6 0.153(6) 0.156(5) 0.255(10) -0.018(5) 0.087(7) 0.009(4)
Cl5A 0.162(10) 0.206(15) 0.264(14) -0.021(11) 0.022(9) 0.085(11)
Cl6A 0.111(6) 0.118(6) 0.118(4) -0.009(3) -0.004(4) 0.009(3)
Cl2 0.121(10) 0.099(8) 0.106(10) 0.019(8) 0.035(7) 0.034(6)
O1 0.101(10) 0.099(9) 0.23(2) 0.032(13) -0.023(14) -0.018(8)
O2 0.15(2) 0.170(18) 0.077(10) -0.030(9) -0.046(13) 0.036(16)
O3 0.140(13) 0.19(2) 0.17(2) -0.087(18) 0.006(16) 0.070(13)
O4 0.200(17) 0.181(16) 0.055(8) 0.024(8) 0.019(9) -0.007(14)
Cl7 0.080(3) 0.061(3) 0.056(3) -0.018(2) -0.001(2) 0.003(2)
O9 0.076(6) 0.120(8) 0.256(19) -0.068(10) 0.056(7) -0.014(5)
O10 0.158(8) 0.080(6) 0.127(8) -0.063(6) 0.008(6) 0.000(5)
O11 0.117(7) 0.235(12) 0.067(5) -0.025(5) 0.010(4) -0.036(7)
O12 0.205(10) 0.104(5) 0.134(8) 0.003(5) -0.044(8) 0.053(5)

loop_
_atom_type_symbol
_atom_type_description
_atom_type_scat_dispersion_real
_atom_type_scat_dispersion_imag
_atom_type_scat_source
C C 0.0033 0.0016 'International Tables Vol C Tables 4.2.6.8 and 6.1.1.4'
H H 0.0000 0.0000 'International Tables Vol C Tables 4.2.6.8 and 6.1.1.4'
Cl Cl 0.1484 0.1585 'International Tables Vol C Tables 4.2.6.8 and 6.1.1.4'
Cu Cu 0.3201 1.2651 'International Tables Vol C Tables 4.2.6.8 and 6.1.1.4'
N N 0.0061 0.0033 'International Tables Vol C Tables 4.2.6.8 and 6.1.1.4'
O O 0.0106 0.0060 'International Tables Vol C Tables 4.2.6.8 and 6.1.1.4'

loop_
_geom_angle_atom_site_label_1
_geom_angle_atom_site_label_2
_geom_angle_atom_site_label_3
_geom_angle
_geom_angle_site_symmetry_1
_geom_angle_site_symmetry_3
_geom_angle_publ_flag
N5 Cu1 N2 112.93(12) . . ?
N3 Cu1 N2 101.21(12) . . ?
N3 Cu1 N5 81.60(13) . . ?
N3 Cu1 N4 161.74(13) . . ?
N3 Cu1 N1 98.95(13) . . ?
N4 Cu1 N2 91.99(12) . . ?
N4 Cu1 N5 81.65(12) . . ?
N1 Cu1 N2 77.25(13) . . ?
N1 Cu1 N5 169.59(12) . . ?
N1 Cu1 N4 96.22(13) . . ?
O5 Cl1 O6 122(2) . . ?
O5 Cl1 O7 95.2(19) . . ?
O5 Cl1 O8 109.0(18) . . ?
O6 Cl1 O8 79(2) . . ?
O7 Cl1 O6 140(2) . . ?
O7 Cl1 O8 104.4(11) . . ?
O5A Cl1 O6A 115.6(10) . . ?
O5A Cl1 O7A 109.9(9) . . ?
O5A Cl1 O8A 121.6(12) . . ?
O7A Cl1 O6A 112.9(8) . . ?
O8A Cl1 O6A 107.0(9) . . ?
O8A Cl1 O7A 86.5(16) . . ?
C6 N2 Cu1 110.1(3) . . ?
C10 N2 Cu1 130.3(3) . . ?
C10 N2 C6 118.9(3) . . ?
C23 N5 Cu1 116.0(2) . . ?
C11 N5 Cu1 103.9(2) . . ?
C11 N5 C23 112.1(3) . . ?
C11 N5 C17 112.8(3) . . ?
C17 N5 Cu1 104.2(2) . . ?
C17 N5 C23 107.7(3) . . ?
C12 N3 Cu1 112.7(3) . . ?
C16 N3 Cu1 128.6(3) . . ?
C16 N3 C12 118.4(4) . . ?
C18 N4 Cu1 111.8(3) . . ?
C22 N4 Cu1 126.8(3) . . ?
C22 N4 C18 121.1(4) . . ?
C1 N1 Cu1 122.7(3) . . ?
C5 N1 Cu1 118.3(3) . . ?
C5 N1 C1 118.7(4) . . ?
C24 C37 C32 119.1(4) . . ?
C36 C37 C24 124.3(4) . . ?
C36 C37 C32 116.6(4) . . ?
C37 C24 C23 120.3(3) . . ?
C25 C24 C37 119.4(3) . . ?
C25 C24 C23 120.3(3) . . ?
C29 C28 H28 119.8 . . ?
C29 C28 C27 120.3(5) . . ?
C27 C28 H28 119.8 . . ?
N5 C23 H23A 108.3 . . ?
N5 C23 H23B 108.3 . . ?
C24 C23 N5 115.7(3) . . ?
C24 C23 H23A 108.3 . . ?
C24 C23 H23B 108.3 . . ?
H23A C23 H23B 107.4 . . ?
C33 C32 C37 119.1(4) . . ?
C31 C32 C37 119.7(4) . . ?
C31 C32 C33 121.3(4) . . ?
C29 C30 C25 119.2(4) . . ?
C31 C30 C29 121.5(4) . . ?
C31 C30 C25 119.3(4) . . ?
C25 C26 H26 119.2 . . ?
C27 C26 H26 119.2 . . ?
C27 C26 C25 121.6(4) . . ?
N2 C6 C5 116.1(3) . . ?
N2 C6 C7 120.9(4) . . ?
C7 C6 C5 122.9(4) . . ?
N3 C12 C11 114.4(4) . . ?
N3 C12 C13 121.3(4) . . ?
C13 C12 C11 124.2(4) . . ?
N5 C11 C12 109.1(3) . . ?
N5 C11 H11A 109.9 . . ?
N5 C11 H11B 109.9 . . ?
C12 C11 H11A 109.9 . . ?
C12 C11 H11B 109.9 . . ?
H11A C11 H11B 108.3 . . ?
N1 C1 H1 118.7 . . ?
N1 C1 C2 122.7(4) . . ?
C2 C1 H1 118.7 . . ?
C28 C29 C30 121.4(5) . . ?
C28 C29 H29 119.3 . . ?
C30 C29 H29 119.3 . . ?
N3 C16 H16 119.0 . . ?
N3 C16 C15 122.1(4) . . ?
C15 C16 H16 119.0 . . ?
C24 C25 C30 119.8(4) . . ?
C24 C25 C26 122.8(4) . . ?
C26 C25 C30 117.2(4) . . ?
N1 C5 C6 116.5(3) . . ?
N1 C5 C4 120.3(4) . . ?
C4 C5 C6 123.2(4) . . ?
C36 C35 H35 119.8 . . ?
C36 C35 C34 120.5(5) . . ?
C34 C35 H35 119.8 . . ?
C37 C36 H36 118.9 . . ?
C35 C36 C37 122.2(4) . . ?
C35 C36 H36 118.9 . . ?
N4 C18 C19 120.0(4) . . ?
N4 C18 C17 115.5(3) . . ?
C19 C18 C17 124.5(4) . . ?
N2 C10 H10 118.6 . . ?
N2 C10 C9 122.7(4) . . ?
C9 C10 H10 118.6 . . ?
C10 C9 H9 120.8 . . ?
C8 C9 C10 118.3(5) . . ?
C8 C9 H9 120.8 . . ?
C12 C13 H13 120.1 . . ?
C14 C13 C12 119.8(5) . . ?
C14 C13 H13 120.1 . . ?
C22 C21 H21 120.1 . . ?
C22 C21 C20 119.7(5) . . ?
C20 C21 H21 120.1 . . ?
C18 C19 H19 120.1 . . ?
C20 C19 C18 119.8(4) . . ?
C20 C19 H19 120.1 . . ?
C32 C33 H33 119.3 . . ?
C34 C33 C32 121.4(5) . . ?
C34 C33 H33 119.3 . . ?
N5 C17 H17A 110.1 . . ?
N5 C17 H17B 110.1 . . ?
C18 C17 N5 107.9(3) . . ?
C18 C17 H17A 110.1 . . ?
C18 C17 H17B 110.1 . . ?
H17A C17 H17B 108.4 . . ?
C35 C34 H34 119.9 . . ?
C33 C34 C35 120.1(5) . . ?
C33 C34 H34 119.9 . . ?
C1 C2 H2 120.7 . . ?
C3 C2 C1 118.5(5) . . ?
C3 C2 H2 120.7 . . ?
C13 C14 H14 120.4 . . ?
C13 C14 C15 119.3(5) . . ?
C15 C14 H14 120.4 . . ?
N4 C22 C21 120.1(4) . . ?
C6 C7 H7 120.3 . . ?
C8 C7 C6 119.4(5) . . ?
C8 C7 H7 120.3 . . ?
C9 C8 C7 119.7(4) . . ?
C9 C8 H8 120.1 . . ?
C7 C8 H8 120.1 . . ?
C5 C4 H4 120.0 . . ?
C3 C4 C5 120.0(4) . . ?
C3 C4 H4 120.0 . . ?
C32 C31 C30 122.1(4) . . ?
C32 C31 H31 119.0 . . ?
C30 C31 H31 119.0 . . ?
C28 C27 H27 119.9 . . ?
C26 C27 C28 120.3(5) . . ?
C26 C27 H27 119.9 . . ?
C16 C15 H15 120.5 . . ?
C14 C15 C16 119.0(5) . . ?
C14 C15 H15 120.5 . . ?
C2 C3 C4 119.8(5) . . ?
C2 C3 H3 120.1 . . ?
C4 C3 H3 120.1 . . ?
C21 C20 H20 120.4 . . ?
C19 C20 C21 119.3(5) . . ?
C19 C20 H20 120.4 . . ?
Cl4 C39 Cl3 112.1(3) . . ?
Cl4 C39 H39A 109.2 . . ?
Cl4 C39 H39B 109.2 . . ?
Cl3 C39 H39A 109.2 . . ?
Cl3 C39 H39B 109.2 . . ?
H39A C39 H39B 107.9 . . ?
H38A C38 H38B 107.3 . . ?
Cl5 C38 H38A 108.0 . . ?
Cl5 C38 H38B 108.0 . . ?
Cl5 C38 Cl6 117.0(7) . . ?
Cl6 C38 H38A 108.0 . . ?
Cl6 C38 H38B 108.0 . . ?
Cl5A C38 Cl6A 110.5(9) . . ?
Cl1 O6 O8 51.6(11) . . ?
Cl1 O8 O6 49.7(12) . . ?
O1 Cl2 O2 100(2) . . ?
O1 Cl2 O3 122(2) . . ?
O3 Cl2 O2 100.3(19) . . ?
O4 Cl2 O1 114.6(19) . . ?
O4 Cl2 O2 103.4(17) . . ?
O4 Cl2 O3 112.2(19) . . ?
O9 Cl7 O10 115.0(9) . . ?
O9 Cl7 O12 112.9(9) . . ?
O10 Cl7 O12 102.5(7) . . ?
O11 Cl7 O9 109.5(8) . . ?
O11 Cl7 O10 110.2(7) . . ?
O11 Cl7 O12 106.2(8) . . ?

loop_
_geom_bond_atom_site_label_1
_geom_bond_atom_site_label_2
_geom_bond_distance
_geom_bond_site_symmetry_2
_geom_bond_publ_flag
Cu1 N2 2.252(3) . ?
Cu1 N5 2.035(3) . ?
Cu1 N3 2.006(3) . ?
Cu1 N4 2.027(3) . ?
Cu1 N1 2.007(3) . ?
Cl1 O5 1.334(15) . ?
Cl1 O6 1.354(15) . ?
Cl1 O7 1.344(11) . ?
Cl1 O8 1.392(13) . ?
Cl1 O5A 1.327(11) . ?
Cl1 O6A 1.390(8) . ?
Cl1 O7A 1.371(9) . ?
Cl1 O8A 1.352(10) . ?
N2 C6 1.343(5) . ?
N2 C10 1.332(5) . ?
N5 C23 1.511(4) . ?
N5 C11 1.476(5) . ?
N5 C17 1.489(4) . ?
N3 C12 1.351(5) . ?
N3 C16 1.350(5) . ?
N4 C18 1.350(5) . ?
N4 C22 1.345(5) . ?
N1 C1 1.345(5) . ?
N1 C5 1.341(5) . ?
C37 C24 1.417(5) . ?
C37 C32 1.443(5) . ?
C37 C36 1.418(6) . ?
C24 C23 1.509(5) . ?
C24 C25 1.412(5) . ?
C28 H28 0.9300 . ?
C28 C29 1.349(7) . ?
C28 C27 1.412(7) . ?
C23 H23A 0.9700 . ?
C23 H23B 0.9700 . ?
C32 C33 1.426(6) . ?
C32 C31 1.377(6) . ?
C30 C29 1.424(6) . ?
C30 C25 1.435(5) . ?
C30 C31 1.380(6) . ?
C26 H26 0.9300 . ?
C26 C25 1.430(6) . ?
C26 C27 1.368(6) . ?
C6 C5 1.476(5) . ?
C6 C7 1.386(5) . ?
C12 C11 1.493(6) . ?
C12 C13 1.380(6) . ?
C11 H11A 0.9700 . ?
C11 H11B 0.9700 . ?
C1 H1 0.9300 . ?
C1 C2 1.365(6) . ?
C29 H29 0.9300 . ?
C16 H16 0.9300 . ?
C16 C15 1.378(6) . ?
C5 C4 1.383(6) . ?
C35 H35 0.9300 . ?
C35 C36 1.358(6) . ?
C35 C34 1.410(7) . ?
C36 H36 0.9300 . ?
C18 C19 1.384(6) . ?
C18 C17 1.485(5) . ?
C10 H10 0.9300 . ?
C10 C9 1.380(6) . ?
C9 H9 0.9300 . ?
C9 C8 1.366(7) . ?
C13 H13 0.9300 . ?
C13 C14 1.366(6) . ?
C21 H21 0.9300 . ?
C21 C22 1.381(6) . ?
C21 C20 1.382(7) . ?
C19 H19 0.9300 . ?
C19 C20 1.372(7) . ?
C33 H33 0.9300 . ?
C33 C34 1.341(7) . ?
C17 H17A 0.9700 . ?
C17 H17B 0.9700 . ?
C34 H34 0.9300 . ?
C2 H2 0.9300 . ?
C2 C3 1.360(7) . ?
C14 H14 0.9300 . ?
C14 C15 1.373(7) . ?
C7 H7 0.9300 . ?
C7 C8 1.369(7) . ?
C8 H8 0.9300 . ?
C4 H4 0.9300 . ?
C4 C3 1.361(7) . ?
C31 H31 0.9300 . ?
C27 H27 0.9300 . ?
C15 H15 0.9300 . ?
C3 H3 0.9300 . ?
C20 H20 0.9300 . ?
Cl4 C39 1.731(6) . ?
Cl3 C39 1.736(6) . ?
C39 H39A 0.9700 . ?
C39 H39B 0.9700 . ?
C38 H38A 0.9700 . ?
C38 H38B 0.9700 . ?
C38 Cl5 1.609(9) . ?
C38 Cl6 1.725(11) . ?
C38 Cl5A 1.683(15) . ?
C38 Cl6A 1.756(9) . ?
O6 O8 1.74(4) . ?
Cl2 O1 1.36(2) . ?
Cl2 O2 1.39(2) . ?
Cl2 O3 1.371(19) . ?
Cl2 O4 1.33(2) . ?
Cl7 O9 1.417(10) . ?
Cl7 O10 1.428(9) . ?
Cl7 O11 1.408(8) . ?
Cl7 O12 1.427(9) . ?

loop_
_geom_torsion_atom_site_label_1
_geom_torsion_atom_site_label_2
_geom_torsion_atom_site_label_3
_geom_torsion_atom_site_label_4
_geom_torsion
_geom_torsion_site_symmetry_1
_geom_torsion_site_symmetry_2
_geom_torsion_site_symmetry_3
_geom_torsion_site_symmetry_4
_geom_torsion_publ_flag
Cu1 N2 C6 C5 11.7(4) . . . . ?
Cu1 N2 C6 C7 -171.0(3) . . . . ?
Cu1 N2 C10 C9 168.9(3) . . . . ?
Cu1 N5 C23 C24 -45.6(4) . . . . ?
Cu1 N5 C11 C12 44.6(3) . . . . ?
Cu1 N5 C17 C18 -45.6(3) . . . . ?
Cu1 N3 C12 C11 1.9(4) . . . . ?
Cu1 N3 C12 C13 -176.1(3) . . . . ?
Cu1 N3 C16 C15 171.3(3) . . . . ?
Cu1 N4 C18 C19 172.2(3) . . . . ?
Cu1 N4 C18 C17 -6.1(4) . . . . ?
Cu1 N4 C22 C21 -172.1(3) . . . . ?
Cu1 N1 C1 C2 -173.2(4) . . . . ?
Cu1 N1 C5 C6 -7.8(4) . . . . ?
Cu1 N1 C5 C4 172.3(3) . . . . ?
N2 C6 C5 N1 -3.8(5) . . . . ?
N2 C6 C5 C4 176.0(4) . . . . ?
N2 C6 C7 C8 0.2(6) . . . . ?
N2 C10 C9 C8 -0.1(7) . . . . ?
N3 C12 C11 N5 -32.2(4) . . . . ?
N3 C12 C13 C14 3.6(6) . . . . ?
N3 C16 C15 C14 3.7(6) . . . . ?
N4 C18 C19 C20 1.6(7) . . . . ?
N4 C18 C17 N5 35.5(5) . . . . ?
N1 C1 C2 C3 0.4(8) . . . . ?
N1 C5 C4 C3 1.8(7) . . . . ?
C37 C24 C23 N5 -95.7(4) . . . . ?
C37 C24 C25 C30 7.8(5) . . . . ?
C37 C24 C25 C26 -167.2(3) . . . . ?
C37 C32 C33 C34 -3.6(6) . . . . ?
C37 C32 C31 C30 4.4(6) . . . . ?
C24 C37 C32 C33 -177.8(3) . . . . ?
C24 C37 C32 C31 2.2(5) . . . . ?
C24 C37 C36 C35 -179.8(4) . . . . ?
C23 N5 C11 C12 -81.4(4) . . . . ?
C23 N5 C17 C18 78.2(4) . . . . ?
C23 C24 C25 C30 -173.6(3) . . . . ?
C23 C24 C25 C26 11.4(5) . . . . ?
C32 C37 C24 C23 173.2(3) . . . . ?
C32 C37 C24 C25 -8.2(5) . . . . ?
C32 C37 C36 C35 -2.0(6) . . . . ?
C32 C33 C34 C35 0.3(7) . . . . ?
C6 N2 C10 C9 -0.3(6) . . . . ?
C6 C5 C4 C3 -178.0(4) . . . . ?
C6 C7 C8 C9 -0.6(7) . . . . ?
C12 N3 C16 C15 -1.5(5) . . . . ?
C12 C13 C14 C15 -1.3(6) . . . . ?
C11 N5 C23 C24 73.5(4) . . . . ?
C11 N5 C17 C18 -157.6(3) . . . . ?
C11 C12 C13 C14 -174.2(4) . . . . ?
C1 N1 C5 C6 177.4(3) . . . . ?
C1 N1 C5 C4 -2.4(6) . . . . ?
C1 C2 C3 C4 -1.1(9) . . . . ?
C29 C28 C27 C26 -1.2(7) . . . . ?
C29 C30 C25 C24 -178.3(3) . . . . ?
C29 C30 C25 C26 -3.0(5) . . . . ?
C29 C30 C31 C32 172.0(4) . . . . ?
C16 N3 C12 C11 175.8(3) . . . . ?
C16 N3 C12 C13 -2.2(5) . . . . ?
C25 C24 C23 N5 85.6(4) . . . . ?
C25 C30 C29 C28 3.4(6) . . . . ?
C25 C30 C31 C32 -4.9(6) . . . . ?
C25 C26 C27 C28 1.5(7) . . . . ?
C5 N1 C1 C2 1.3(6) . . . . ?
C5 C6 C7 C8 177.4(4) . . . . ?
C5 C4 C3 C2 0.0(8) . . . . ?
C36 C37 C24 C23 -9.0(5) . . . . ?
C36 C37 C24 C25 169.6(3) . . . . ?
C36 C37 C32 C33 4.3(5) . . . . ?
C36 C37 C32 C31 -175.7(4) . . . . ?
C36 C35 C34 C33 2.1(7) . . . . ?
C18 N4 C22 C21 1.1(6) . . . . ?
C18 C19 C20 C21 -0.4(8) . . . . ?
C10 N2 C6 C5 -177.1(3) . . . . ?
C10 N2 C6 C7 0.2(6) . . . . ?
C10 C9 C8 C7 0.6(7) . . . . ?
C13 C12 C11 N5 145.8(4) . . . . ?
C13 C14 C15 C16 -2.2(6) . . . . ?
C19 C18 C17 N5 -142.7(4) . . . . ?
C33 C32 C31 C30 -175.6(4) . . . . ?
C17 N5 C23 C24 -161.9(3) . . . . ?
C17 N5 C11 C12 156.8(3) . . . . ?
C17 C18 C19 C20 179.7(4) . . . . ?
C34 C35 C36 C37 -1.2(7) . . . . ?
C22 N4 C18 C19 -2.0(6) . . . . ?
C22 N4 C18 C17 179.8(3) . . . . ?
C22 C21 C20 C19 -0.5(8) . . . . ?
C7 C6 C5 N1 178.9(4) . . . . ?
C7 C6 C5 C4 -1.3(6) . . . . ?
C31 C32 C33 C34 176.5(4) . . . . ?
C31 C30 C29 C28 -173.5(4) . . . . ?
C31 C30 C25 C24 -1.3(5) . . . . ?
C31 C30 C25 C26 174.0(3) . . . . ?
C27 C28 C29 C30 -1.3(7) . . . . ?
C27 C26 C25 C24 175.7(4) . . . . ?
C27 C26 C25 C30 0.6(6) . . . . ?
C20 C21 C22 N4 0.2(7) . . . . ?
O5 Cl1 O6 O8 -105(2) . . . . ?
O5 Cl1 O8 O6 120(2) . . . . ?
O7 Cl1 O6 O8 99(3) . . . . ?
O7 Cl1 O8 O6 -139(2) . . . . ?
